data_2223723
loop_
_publ_author_name
'Meenongwa, Atittaya'
'Chaveerach, Unchulee'
'Pakawatchai, Chaveng'

_publ_section_title
;
 Bis(1-carbamimidoyl-2-ethylisourea)copper(II) dinitrate
;
_journal_coeditor_code DS2008
_journal_issue 11
_journal_name_full 'Acta Crystallographica Section E'
_journal_page_first m1389
_journal_page_last m1390
_journal_paper_doi 10.1107/S1600536809041932
_journal_volume 65
_journal_year 2009
_chemical_formula_iupac '[Cu (C4 H10 N4 O)2] (N O3)2'
_chemical_formula_moiety 'C8 H20 Cu N8 O2 2+, 2(N O3 -)'
_chemical_formula_sum 'C8 H20 Cu N10 O8'
_chemical_formula_weight 447.89
_chemical_name_common NOL1e2
_chemical_name_systematic
;
Bis(1-carbamimidoyl-2-ethylisourea)copper(II) dinitrate
;
_space_group_IT_number 14
_symmetry_cell_setting monoclinic
_symmetry_space_group_name_Hall '-P 2yn'
_symmetry_space_group_name_H-M 'P 1 21/n 1'
_atom_sites_solution_hydrogens geom
_atom_sites_solution_primary direct
_atom_sites_solution_secondary difmap
_cell_angle_alpha 90.00
_cell_angle_beta 96.982(2)
_cell_angle_gamma 90.00
_cell_formula_units_Z 2
_cell_length_a 5.2547(6)
_cell_length_b 14.0087(15)
_cell_length_c 12.1511(13)
_cell_measurement_reflns_used 4098
_cell_measurement_temperature 293(2)
_cell_measurement_theta_max 27.08
_cell_measurement_theta_min 2.91
_cell_volume 887.83(17)
_computing_cell_refinement 'SAINT (Bruker, 2003)'
_computing_data_collection 'SMART (Bruker, 1998)'
_computing_data_reduction 'SAINT (Bruker, 2003)'
_computing_molecular_graphics 'SHELXTL (Sheldrick, 2008)'
_computing_publication_material '<i>enCIFer</i> (Allen <i>et al.</i>, 2004) and <i>publCIF</i> (Westrip, 2009)'
_computing_structure_refinement 'SHELXL97 (Sheldrick, 2008)'
_computing_structure_solution 'SHELXS97 (Sheldrick, 2008)'
_diffrn_ambient_temperature 293(2)
_diffrn_measured_fraction_theta_full 1.000
_diffrn_measured_fraction_theta_max 1.000
_diffrn_measurement_device_type 'Bruker SMART APEX CCD area detector'
_diffrn_measurement_method 'Frames each covering 0.3 \% in \w'
_diffrn_radiation_monochromator graphite
_diffrn_radiation_source 'fine-focus sealed tube'
_diffrn_radiation_type MoK\a
_diffrn_radiation_wavelength 0.71073
_diffrn_reflns_av_R_equivalents 0.0281
_diffrn_reflns_av_sigmaI/netI 0.0187
_diffrn_reflns_limit_h_max 7
_diffrn_reflns_limit_h_min -7
_diffrn_reflns_limit_k_max 18
_diffrn_reflns_limit_k_min -18
_diffrn_reflns_limit_l_max 16
_diffrn_reflns_limit_l_min -16
_diffrn_reflns_number 11998
_diffrn_reflns_theta_full 28.33
_diffrn_reflns_theta_max 28.33
_diffrn_reflns_theta_min 2.23
_diffrn_standards_decay_% 0
_diffrn_standards_number 0
_exptl_absorpt_coefficient_mu 1.293
_exptl_absorpt_correction_T_max 1.00
_exptl_absorpt_correction_T_min 0.793
_exptl_absorpt_correction_type multi-scan
_exptl_absorpt_process_details '(SADABS; Bruker, 2003)'
_exptl_crystal_colour red
_exptl_crystal_density_diffrn 1.675
_exptl_crystal_density_method 'not measured'
_exptl_crystal_description block
_exptl_crystal_F_000 462
_exptl_crystal_size_max 0.26
_exptl_crystal_size_mid 0.16
_exptl_crystal_size_min 0.11
_refine_diff_density_max 0.732
_refine_diff_density_min -0.266
_refine_ls_extinction_method none
_refine_ls_goodness_of_fit_ref 1.046
_refine_ls_hydrogen_treatment constr
_refine_ls_matrix_type full
_refine_ls_number_parameters 125
_refine_ls_number_reflns 2206
_refine_ls_number_restraints 3
_refine_ls_restrained_S_all 2.644
_refine_ls_R_factor_all 0.0445
_refine_ls_R_factor_gt 0.0353
_refine_ls_shift/su_max 0.000
_refine_ls_shift/su_mean 0.000
_refine_ls_structure_factor_coef Fsqd
_refine_ls_weighting_details 'calc w=1/[\s^2^(Fo^2^)+(0.0621P)^2^+0.2477P] where P=(Fo^2^+2Fc^2^)/3'
_refine_ls_weighting_scheme calc
_refine_ls_wR_factor_gt 0.0957
_refine_ls_wR_factor_ref 0.1019
_reflns_number_gt 1810
_reflns_number_total 2206
_reflns_threshold_expression >2\s(I)
_cod_data_source_file ds2008.cif
_cod_data_source_block I
_cod_original_sg_symbol_H-M 'P 21/n'
_cod_database_code 2223723
_cod_database_fobs_code 2223723

loop_
_symmetry_equiv_pos_as_xyz
'x, y, z'
'-x+1/2, y+1/2, -z+1/2'
'-x, -y, -z'
'x-1/2, -y-1/2, z-1/2'

loop_
_atom_site_type_symbol
_atom_site_label
_atom_site_fract_x
_atom_site_fract_y
_atom_site_fract_z
_atom_site_U_iso_or_equiv
_atom_site_adp_type
_atom_site_calc_flag
_atom_site_refinement_flags
_atom_site_occupancy
_atom_site_disorder_assembly
_atom_site_disorder_group
Cu Cu1 0.0000 0.5000 0.0000 0.0348(3) Uani d S 1 . .
N N1 0.3075(8) 0.5323(3) 0.0966(4) 0.0406(10) Uani d D 1 . .
H H1 0.3311 0.5925 0.1070 0.049 Uiso calc RD 1 . .
N N2 0.0819(9) 0.3645(3) 0.0282(4) 0.0434(11) Uani d D 1 . .
H H2 -0.0240 0.3241 -0.0050 0.052 Uiso calc RD 1 . .
N N3 0.4651(8) 0.3829(3) 0.1454(4) 0.0408(10) Uani d D 1 . .
H H3 0.5879 0.3520 0.1829 0.049 Uiso calc R 1 . .
O O1 0.3213(8) 0.2382(3) 0.1101(4) 0.0516(11) Uani d . 1 . .
N N4 0.6968(10) 0.5138(3) 0.2062(5) 0.0541(14) Uani d . 1 . .
H H44 0.7222 0.5744 0.2107 0.065 Uiso calc R 1 . .
H H45 0.8084 0.4751 0.2391 0.065 Uiso calc R 1 . .
C C1 0.4823(10) 0.4794(4) 0.1477(5) 0.0378(11) Uani d . 1 . .
C C3 0.1450(12) 0.1670(3) 0.0590(5) 0.0506(14) Uani d . 1 . .
H H31 0.1250 0.1730 -0.0211 0.061 Uiso calc R 1 . .
H H32 -0.0219 0.1733 0.0847 0.061 Uiso calc R 1 . .
C C2 0.2729(9) 0.3293(4) 0.0898(4) 0.0383(11) Uani d . 1 . .
N N5 0.9978(9) 0.2854(3) 0.3317(4) 0.0479(11) Uani d . 1 . .
O O2 1.1439(11) 0.2388(4) 0.3966(5) 0.090(2) Uani d . 1 . .
C C4 0.2662(17) 0.0734(4) 0.0945(7) 0.075(2) Uani d . 1 . .
H H41 0.4291 0.0681 0.0668 0.113 Uiso calc R 1 . .
H H43 0.1567 0.0222 0.0654 0.113 Uiso calc R 1 . .
H H42 0.2904 0.0700 0.1740 0.113 Uiso calc R 1 . .
O O4 0.8192(10) 0.2461(4) 0.2742(4) 0.0705(14) Uani d . 1 . .
O O3 1.0295(12) 0.3715(3) 0.3254(5) 0.0863(18) Uani d . 1 . .

loop_
_atom_site_aniso_label
_atom_site_aniso_U_11
_atom_site_aniso_U_22
_atom_site_aniso_U_33
_atom_site_aniso_U_12
_atom_site_aniso_U_13
_atom_site_aniso_U_23
Cu1 0.0290(5) 0.0239(5) 0.0475(6) 0.0021(3) -0.0123(3) 0.0011(3)
N1 0.034(2) 0.0256(19) 0.057(3) 0.0008(17) -0.0160(19) -0.0010(18)
N2 0.038(2) 0.0252(19) 0.061(3) -0.0003(17) -0.0196(19) -0.0003(18)
N3 0.032(2) 0.029(2) 0.055(3) 0.0029(16) -0.0159(18) 0.0043(18)
O1 0.048(2) 0.0249(17) 0.075(3) 0.0016(15) -0.0226(19) 0.0038(17)
N4 0.041(3) 0.035(2) 0.077(4) -0.0022(18) -0.029(3) 0.002(2)
C1 0.032(2) 0.031(2) 0.047(3) -0.0008(18) -0.008(2) -0.0002(19)
C3 0.053(3) 0.027(2) 0.066(4) -0.001(2) -0.017(3) -0.001(2)
C2 0.035(2) 0.027(2) 0.050(3) 0.0019(18) -0.008(2) 0.0025(19)
N5 0.049(3) 0.035(2) 0.056(3) 0.0082(19) -0.011(2) 0.005(2)
O2 0.090(4) 0.043(3) 0.119(5) 0.006(3) -0.064(3) 0.012(3)
C4 0.084(5) 0.031(3) 0.103(6) 0.004(3) -0.026(4) 0.002(3)
O4 0.057(3) 0.059(3) 0.086(3) -0.001(2) -0.029(2) 0.000(2)
O3 0.102(4) 0.032(2) 0.117(5) 0.004(2) -0.023(3) 0.015(3)

loop_
_atom_type_symbol
_atom_type_description
_atom_type_scat_dispersion_real
_atom_type_scat_dispersion_imag
_atom_type_scat_source
C C 0.0033 0.0016 'International Tables Vol C Tables 4.2.6.8 and 6.1.1.4'
H H 0.0000 0.0000 'International Tables Vol C Tables 4.2.6.8 and 6.1.1.4'
N N 0.0061 0.0033 'International Tables Vol C Tables 4.2.6.8 and 6.1.1.4'
O O 0.0106 0.0060 'International Tables Vol C Tables 4.2.6.8 and 6.1.1.4'
Cu Cu 0.3201 1.2651 'International Tables Vol C Tables 4.2.6.8 and 6.1.1.4'

loop_
_geom_angle_atom_site_label_1
_geom_angle_atom_site_label_2
_geom_angle_atom_site_label_3
_geom_angle_site_symmetry_1
_geom_angle_site_symmetry_3
_geom_angle
_geom_angle_publ_flag
N1 Cu1 N1 . 3_565 180.0 yes
N1 Cu1 N2 . . 88.33(19) yes
N1 Cu1 N2 3_565 . 91.67(19) yes
N1 Cu1 N2 . 3_565 91.67(19) yes
N1 Cu1 N2 3_565 3_565 88.33(19) yes
N2 Cu1 N2 . 3_565 179.9990(10) yes
C1 N1 Cu1 . . 131.1(4) ?
C1 N1 H1 . . 114.5 ?
Cu1 N1 H1 . . 114.5 ?
C2 N2 Cu1 . . 128.0(4) ?
C2 N2 H2 . . 116.0 ?
Cu1 N2 H2 . . 116.0 ?
C1 N3 C2 . . 126.9(4) ?
C1 N3 H3 . . 116.6 ?
C2 N3 H3 . . 116.6 ?
C2 O1 C3 . . 119.2(4) ?
C1 N4 H44 . . 120.0 ?
C1 N4 H45 . . 120.0 ?
H44 N4 H45 . . 120.0 ?
N1 C1 N4 . . 123.7(5) ?
N1 C1 N3 . . 121.7(5) ?
N4 C1 N3 . . 114.7(5) ?
O1 C3 C4 . . 104.6(5) ?
O1 C3 H31 . . 110.8 ?
C4 C3 H31 . . 110.8 ?
O1 C3 H32 . . 110.8 ?
C4 C3 H32 . . 110.8 ?
H31 C3 H32 . . 108.9 ?
N2 C2 O1 . . 127.1(5) ?
N2 C2 N3 . . 123.9(4) ?
O1 C2 N3 . . 108.9(4) ?
O3 N5 O2 . . 119.3(6) ?
O3 N5 O4 . . 120.5(5) ?
O2 N5 O4 . . 120.3(5) ?
C3 C4 H41 . . 109.5 ?
C3 C4 H43 . . 109.5 ?
H41 C4 H43 . . 109.5 ?
C3 C4 H42 . . 109.5 ?
H41 C4 H42 . . 109.5 ?
H43 C4 H42 . . 109.5 ?

loop_
_geom_bond_atom_site_label_1
_geom_bond_atom_site_label_2
_geom_bond_site_symmetry_2
_geom_bond_distance
_geom_bond_publ_flag
Cu1 N1 . 1.932(4) yes
Cu1 N1 3_565 1.932(4) yes
Cu1 N2 . 1.967(4) yes
Cu1 N2 3_565 1.967(4) yes
N1 C1 . 1.281(7) ?
N1 H1 . 0.8600 ?
N2 C2 . 1.276(6) ?
N2 H2 . 0.8600 ?
N3 C1 . 1.355(7) ?
N3 C2 . 1.369(6) ?
N3 H3 . 0.8600 ?
O1 C2 . 1.319(6) ?
O1 C3 . 1.449(6) ?
N4 C1 . 1.347(7) ?
N4 H44 . 0.8600 ?
N4 H45 . 0.8600 ?
C3 C4 . 1.498(8) ?
C3 H31 . 0.9700 ?
C3 H32 . 0.9700 ?
N5 O3 . 1.221(6) ?
N5 O2 . 1.221(6) ?
N5 O4 . 1.230(6) ?
C4 H41 . 0.9600 ?
C4 H43 . 0.9600 ?
C4 H42 . 0.9600 ?

loop_
_geom_hbond_atom_site_label_D
_geom_hbond_atom_site_label_H
_geom_hbond_atom_site_label_A
_geom_hbond_site_symmetry_A
_geom_hbond_distance_DH
_geom_hbond_distance_HA
_geom_hbond_distance_DA
_geom_hbond_angle_DHA
_geom_hbond_publ_flag
N1 H1 O2 2_655 0.86 2.05 2.904(7) 169.8 yes
N2 H2 O2 4_465 0.86 2.18 3.009(6) 162.5 yes
N3 H3 O4 . 0.86 2.14 2.979(6) 164.9 yes
N4 H45 O3 . 0.86 2.06 2.917(7) 171.3 yes

loop_
_geom_torsion_atom_site_label_1
_geom_torsion_atom_site_label_2
_geom_torsion_atom_site_label_3
_geom_torsion_atom_site_label_4
_geom_torsion_site_symmetry_1
_geom_torsion_site_symmetry_2
_geom_torsion_site_symmetry_3
_geom_torsion_site_symmetry_4
_geom_torsion
_geom_torsion_publ_flag
N2 Cu1 N1 C1 . . . . 3.1(6) ?
N2 Cu1 N1 C1 3_565 . . . -176.9(6) ?
N1 Cu1 N2 C2 . . . . 0.4(5) ?
N1 Cu1 N2 C2 3_565 . . . -179.6(5) ?
Cu1 N1 C1 N4 . . . . 174.9(5) ?
Cu1 N1 C1 N3 . . . . -4.2(9) ?
C2 N3 C1 N1 . . . . 1.3(10) ?
C2 N3 C1 N4 . . . . -177.9(6) ?
C2 O1 C3 C4 . . . . 176.9(6) ?
Cu1 N2 C2 O1 . . . . 178.1(4) ?
Cu1 N2 C2 N3 . . . . -2.6(9) ?
C3 O1 C2 N2 . . . . 0.1(9) ?
C3 O1 C2 N3 . . . . -179.3(5) ?
C1 N3 C2 N2 . . . . 2.1(10) ?
C1 N3 C2 O1 . . . . -178.5(5) ?
